data_7153443
loop_
_publ_author_name
'Yu, Feng'
'Jin, Zhichao'
'Huang, Huicai'
'Ye, Tingting'
'Liang, Xinmiao'
'Ye, Jinxing'

_publ_section_title
;
 A highly efficient asymmetric Michael addition of \a,\a-disubstituted
 aldehydes to maleimides catalyzed by primary amine thiourea salt.
;
_journal_issue 20
_journal_name_full 'Organic &amp; biomolecular chemistry'
_journal_page_first 4767
_journal_page_last 4774
_journal_paper_doi 10.1039/c0ob00154f
_journal_volume 8
_journal_year 2010
_chemical_absolute_configuration ad
_chemical_formula_sum 'C14 H14 Br N O3'
_chemical_formula_weight 324.17
_chemical_name_systematic
;
?
;
_space_group_IT_number 19
_symmetry_cell_setting orthorhombic
_symmetry_space_group_name_Hall 'P 2ac 2ab'
_symmetry_space_group_name_H-M 'P 21 21 21'
_atom_sites_solution_hydrogens geom
_atom_sites_solution_primary direct
_atom_sites_solution_secondary difmap
_audit_creation_method SHELXL-97
_cell_angle_alpha 90.00
_cell_angle_beta 90.00
_cell_angle_gamma 90.00
_cell_formula_units_Z 4
_cell_length_a 6.607(3)
_cell_length_b 10.212(4)
_cell_length_c 20.641(8)
_cell_measurement_reflns_used 2610
_cell_measurement_temperature 293(2)
_cell_measurement_theta_max 53.183
_cell_measurement_theta_min 4.450
_cell_volume 1392.7(10)
_computing_cell_refinement 'Bruker SMART'
_computing_data_collection 'Bruker SMART'
_computing_data_reduction 'Bruker SHELXTL'
_computing_molecular_graphics 'Bruker SHELXTL'
_computing_publication_material 'Bruker SHELXTL'
_computing_structure_refinement 'SHELXL-97 (Sheldrick, 1997)'
_computing_structure_solution 'SHELXS-97 (Sheldrick, 1990)'
_diffrn_ambient_temperature 293(2)
_diffrn_measured_fraction_theta_full 0.996
_diffrn_measured_fraction_theta_max 0.996
_diffrn_measurement_device_type 'CCD area detector'
_diffrn_measurement_method 'phi and omega scans'
_diffrn_radiation_monochromator graphite
_diffrn_radiation_source 'fine-focus sealed tube'
_diffrn_radiation_type MoK\a
_diffrn_radiation_wavelength 0.71073
_diffrn_reflns_av_R_equivalents 0.0766
_diffrn_reflns_av_sigmaI/netI 0.0671
_diffrn_reflns_limit_h_max 8
_diffrn_reflns_limit_h_min -8
_diffrn_reflns_limit_k_max 12
_diffrn_reflns_limit_k_min -12
_diffrn_reflns_limit_l_max 25
_diffrn_reflns_limit_l_min -21
_diffrn_reflns_number 7653
_diffrn_reflns_theta_full 26.00
_diffrn_reflns_theta_max 26.00
_diffrn_reflns_theta_min 1.97
_exptl_absorpt_coefficient_mu 2.954
_exptl_absorpt_correction_T_max 1.00000
_exptl_absorpt_correction_T_min 0.50343
_exptl_absorpt_correction_type empirical
_exptl_absorpt_process_details sadabs
_exptl_crystal_colour colorless
_exptl_crystal_density_diffrn 1.546
_exptl_crystal_density_method 'not measured'
_exptl_crystal_description prismatic
_exptl_crystal_F_000 656
_exptl_crystal_size_max 0.367
_exptl_crystal_size_mid 0.351
_exptl_crystal_size_min 0.237
_refine_diff_density_max 0.446
_refine_diff_density_min -0.389
_refine_diff_density_rms 0.078
_refine_ls_abs_structure_details 'Flack H D (1983), Acta Cryst. A39, 876-881'
_refine_ls_abs_structure_Flack 0.022(13)
_refine_ls_extinction_coef 0.0075(11)
_refine_ls_extinction_expression Fc^*^=kFc[1+0.001xFc^2^\l^3^/sin(2\q)]^-1/4^
_refine_ls_extinction_method SHELXL
_refine_ls_goodness_of_fit_ref 0.913
_refine_ls_hydrogen_treatment constr
_refine_ls_matrix_type full
_refine_ls_number_parameters 175
_refine_ls_number_reflns 2719
_refine_ls_number_restraints 0
_refine_ls_restrained_S_all 0.913
_refine_ls_R_factor_all 0.0511
_refine_ls_R_factor_gt 0.0398
_refine_ls_shift/su_max 0.001
_refine_ls_shift/su_mean 0.000
_refine_ls_structure_factor_coef Fsqd
_refine_ls_weighting_details 'calc w=1/[\s^2^(Fo^2^)+(0.0382P)^2^+0.0000P] where P=(Fo^2^+2Fc^2^)/3'
_refine_ls_weighting_scheme calc
_refine_ls_wR_factor_gt 0.0822
_refine_ls_wR_factor_ref 0.0850
_reflns_number_gt 2135
_reflns_number_total 2719
_reflns_threshold_expression >2sigma(I)
_cod_data_source_file c0ob00154f.txt
_cod_data_source_block cd201259
_cod_depositor_comments
;
The following automatic conversions were performed:

'_symmetry_cell_setting' value 'Orthorhombic' changed to
'orthorhombic' according to
/home/saulius/struct/CIF-dictionaries/cif_core.dic dictionary named
'cif_core.dic' version 2.4.2 from 2011-04-26.

Automatic conversion script
Id: cif_fix_values 1891 2012-01-12 08:04:46Z andrius 
;
_cod_original_cell_volume 1392.7(9)
_cod_original_sg_symbol_H-M P2(1)2(1)2(1)
_cod_database_code 7153443

loop_
_symmetry_equiv_pos_as_xyz
'x, y, z'
'-x+1/2, -y, z+1/2'
'-x, y+1/2, -z+1/2'
'x+1/2, -y+1/2, -z'

loop_
_atom_site_label
_atom_site_type_symbol
_atom_site_fract_x
_atom_site_fract_y
_atom_site_fract_z
_atom_site_U_iso_or_equiv
_atom_site_adp_type
_atom_site_occupancy
_atom_site_symmetry_multiplicity
_atom_site_calc_flag
_atom_site_refinement_flags
Br1 Br 1.23702(7) 0.84842(4) 0.784914(17) 0.05981(18) Uani 1 1 d .
N1 N 0.8159(4) 0.5950(3) 0.55606(13) 0.0338(7) Uani 1 1 d .
O1 O 1.0502(4) 0.6604(3) 0.48169(12) 0.0577(8) Uani 1 1 d .
O2 O 0.5445(4) 0.5017(3) 0.60752(12) 0.0498(7) Uani 1 1 d .
O3 O 0.9324(6) 0.3257(3) 0.50693(16) 0.0867(12) Uani 1 1 d .
C1 C 0.8934(6) 0.6066(3) 0.49380(17) 0.0396(9) Uani 1 1 d .
C2 C 0.6328(5) 0.5303(4) 0.55849(17) 0.0362(8) Uani 1 1 d .
C3 C 0.5663(6) 0.5065(3) 0.49042(17) 0.0435(9) Uani 1 1 d .
H3A H 0.4504 0.5608 0.4799 0.052 Uiso 1 1 calc R
H3B H 0.5292 0.4154 0.4845 0.052 Uiso 1 1 calc R
C4 C 0.7459(6) 0.5418(3) 0.44743(14) 0.0382(8) Uani 1 1 d .
H4 H 0.7002 0.6088 0.4168 0.046 Uiso 1 1 calc R
C5 C 0.8322(6) 0.4282(4) 0.40793(18) 0.0469(10) Uani 1 1 d .
C6 C 0.9084(8) 0.3209(4) 0.4505(2) 0.0700(14) Uani 1 1 d .
H6 H 0.9403 0.2420 0.4304 0.084 Uiso 1 1 calc R
C7 C 1.0151(8) 0.4711(4) 0.3659(2) 0.0707(13) Uani 1 1 d .
H7A H 1.1181 0.5076 0.3933 0.106 Uiso 1 1 calc R
H7B H 0.9719 0.5358 0.3351 0.106 Uiso 1 1 calc R
H7C H 1.0684 0.3966 0.3433 0.106 Uiso 1 1 calc R
C8 C 0.6705(7) 0.3700(4) 0.3634(2) 0.0696(13) Uani 1 1 d .
H8A H 0.7254 0.2958 0.3409 0.104 Uiso 1 1 calc R
H8B H 0.6284 0.4349 0.3325 0.104 Uiso 1 1 calc R
H8C H 0.5562 0.3429 0.3887 0.104 Uiso 1 1 calc R
C9 C 0.9144(5) 0.6490(3) 0.61201(15) 0.0338(7) Uani 1 1 d .
C10 C 0.8133(6) 0.7399(4) 0.64884(17) 0.0444(10) Uani 1 1 d .
H10 H 0.6810 0.7629 0.6385 0.053 Uiso 1 1 calc R
C11 C 0.9083(6) 0.7970(4) 0.70115(17) 0.0503(10) Uani 1 1 d .
H11 H 0.8413 0.8588 0.7263 0.060 Uiso 1 1 calc R
C12 C 1.1014(6) 0.7614(3) 0.71533(17) 0.0424(9) Uani 1 1 d .
C13 C 1.2027(5) 0.6685(3) 0.68054(18) 0.0425(9) Uani 1 1 d .
H13 H 1.3340 0.6446 0.6917 0.051 Uiso 1 1 calc R
C14 C 1.1059(5) 0.6106(3) 0.62828(17) 0.0414(9) Uani 1 1 d .
H14 H 1.1710 0.5459 0.6044 0.050 Uiso 1 1 calc R

loop_
_atom_site_aniso_label
_atom_site_aniso_U_11
_atom_site_aniso_U_22
_atom_site_aniso_U_33
_atom_site_aniso_U_23
_atom_site_aniso_U_13
_atom_site_aniso_U_12
Br1 0.0776(3) 0.0613(3) 0.0405(2) -0.00479(18) -0.0144(2) -0.0081(3)
N1 0.0352(16) 0.0317(15) 0.0345(15) -0.0020(12) 0.0000(12) -0.0024(13)
O1 0.0659(19) 0.0624(18) 0.0447(15) -0.0060(14) 0.0118(13) -0.0324(17)
O2 0.0386(15) 0.0592(19) 0.0517(16) 0.0082(13) 0.0069(12) -0.0051(13)
O3 0.147(3) 0.0511(19) 0.062(2) 0.0025(16) -0.021(2) 0.040(2)
C1 0.051(2) 0.031(2) 0.037(2) 0.0006(15) 0.0035(17) -0.0067(18)
C2 0.036(2) 0.0320(19) 0.041(2) 0.0029(17) -0.0029(17) 0.0047(17)
C3 0.044(2) 0.036(2) 0.051(2) 0.0018(17) -0.0105(18) -0.0033(17)
C4 0.051(2) 0.0277(16) 0.0356(16) 0.0050(13) -0.009(2) -0.001(2)
C5 0.067(3) 0.031(2) 0.042(2) -0.0019(16) -0.0045(18) -0.0015(18)
C6 0.109(4) 0.030(2) 0.071(3) -0.003(2) -0.003(3) 0.015(2)
C7 0.093(4) 0.063(3) 0.056(3) -0.015(2) 0.016(3) -0.005(3)
C8 0.096(4) 0.061(3) 0.051(3) -0.010(2) -0.006(2) -0.024(3)
C9 0.0350(19) 0.0287(17) 0.0376(18) -0.0006(16) -0.0014(14) -0.0019(18)
C10 0.042(2) 0.046(2) 0.045(2) -0.0026(17) -0.0057(17) 0.0104(17)
C11 0.056(3) 0.054(2) 0.041(2) -0.0105(18) 0.0010(19) 0.015(2)
C12 0.056(2) 0.039(2) 0.0323(18) -0.0009(17) -0.0050(19) -0.0029(18)
C13 0.037(2) 0.044(2) 0.046(2) -0.0019(17) -0.0079(16) -0.0029(18)
C14 0.041(2) 0.041(2) 0.042(2) -0.0020(17) 0.0042(17) 0.0064(17)

loop_
_atom_type_symbol
_atom_type_description
_atom_type_scat_dispersion_real
_atom_type_scat_dispersion_imag
_atom_type_scat_source
C C 0.0033 0.0016 'International Tables Vol C Tables 4.2.6.8 and 6.1.1.4'
H H 0.0000 0.0000 'International Tables Vol C Tables 4.2.6.8 and 6.1.1.4'
N N 0.0061 0.0033 'International Tables Vol C Tables 4.2.6.8 and 6.1.1.4'
O O 0.0106 0.0060 'International Tables Vol C Tables 4.2.6.8 and 6.1.1.4'
Br Br -0.2901 2.4595 'International Tables Vol C Tables 4.2.6.8 and 6.1.1.4'

loop_
_geom_angle_atom_site_label_1
_geom_angle_atom_site_label_2
_geom_angle_atom_site_label_3
_geom_angle
C2 N1 C1 113.4(3)
C2 N1 C9 123.5(3)
C1 N1 C9 123.0(3)
O1 C1 N1 123.4(3)
O1 C1 C4 128.5(3)
N1 C1 C4 108.1(3)
O2 C2 N1 124.8(3)
O2 C2 C3 127.6(3)
N1 C2 C3 107.6(3)
C2 C3 C4 106.3(3)
C2 C3 H3A 110.5
C4 C3 H3A 110.5
C2 C3 H3B 110.5
C4 C3 H3B 110.5
H3A C3 H3B 108.7
C1 C4 C3 103.6(3)
C1 C4 C5 115.3(3)
C3 C4 C5 114.9(3)
C1 C4 H4 107.5
C3 C4 H4 107.5
C5 C4 H4 107.5
C6 C5 C4 111.7(3)
C6 C5 C8 107.7(3)
C4 C5 C8 110.8(3)
C6 C5 C7 105.9(4)
C4 C5 C7 112.0(3)
C8 C5 C7 108.5(3)
O3 C6 C5 126.7(4)
O3 C6 H6 116.7
C5 C6 H6 116.7
C5 C7 H7A 109.5
C5 C7 H7B 109.5
H7A C7 H7B 109.5
C5 C7 H7C 109.5
H7A C7 H7C 109.5
H7B C7 H7C 109.5
C5 C8 H8A 109.5
C5 C8 H8B 109.5
H8A C8 H8B 109.5
C5 C8 H8C 109.5
H8A C8 H8C 109.5
H8B C8 H8C 109.5
C14 C9 C10 120.5(3)
C14 C9 N1 120.5(3)
C10 C9 N1 119.0(3)
C9 C10 C11 119.9(3)
C9 C10 H10 120.1
C11 C10 H10 120.1
C12 C11 C10 118.9(4)
C12 C11 H11 120.5
C10 C11 H11 120.5
C11 C12 C13 122.2(3)
C11 C12 Br1 118.6(3)
C13 C12 Br1 119.2(3)
C12 C13 C14 118.6(3)
C12 C13 H13 120.7
C14 C13 H13 120.7
C9 C14 C13 119.7(3)
C9 C14 H14 120.1
C13 C14 H14 120.1

loop_
_geom_bond_atom_site_label_1
_geom_bond_atom_site_label_2
_geom_bond_distance
Br1 C12 1.912(4)
N1 C2 1.380(4)
N1 C1 1.388(4)
N1 C9 1.435(4)
O1 C1 1.199(4)
O2 C2 1.204(4)
O3 C6 1.176(5)
C1 C4 1.518(5)
C2 C3 1.492(5)
C3 C4 1.525(5)
C3 H3A 0.9700
C3 H3B 0.9700
C4 C5 1.528(5)
C4 H4 0.9800
C5 C6 1.492(6)
C5 C8 1.530(5)
C5 C7 1.550(6)
C6 H6 0.9300
C7 H7A 0.9600
C7 H7B 0.9600
C7 H7C 0.9600
C8 H8A 0.9600
C8 H8B 0.9600
C8 H8C 0.9600
C9 C14 1.366(5)
C9 C10 1.373(5)
C10 C11 1.378(5)
C10 H10 0.9300
C11 C12 1.359(5)
C11 H11 0.9300
C12 C13 1.365(5)
C13 C14 1.387(5)
C13 H13 0.9300
C14 H14 0.9300

loop_
_geom_hbond_atom_site_label_D
_geom_hbond_atom_site_label_H
_geom_hbond_atom_site_label_A
_geom_hbond_distance_DH
_geom_hbond_distance_HA
_geom_hbond_distance_DA
_geom_hbond_angle_DHA
_geom_hbond_site_symmetry_A
C3 H3B O3 0.97 2.55 3.506(5) 168.7 4_456
C6 H6 O2 0.93 2.70 3.619(5) 170.2 4_556
C13 H13 O2 0.93 2.66 3.205(5) 118.1 1_655
C14 H14 O2 0.93 2.51 3.134(5) 124.7 1_655

loop_
_geom_torsion_atom_site_label_1
_geom_torsion_atom_site_label_2
_geom_torsion_atom_site_label_3
_geom_torsion_atom_site_label_4
_geom_torsion
C2 N1 C1 O1 179.5(4)
C9 N1 C1 O1 1.4(5)
C2 N1 C1 C4 -0.1(4)
C9 N1 C1 C4 -178.2(3)
C1 N1 C2 O2 175.0(4)
C9 N1 C2 O2 -6.9(5)
C1 N1 C2 C3 -6.3(4)
C9 N1 C2 C3 171.9(3)
O2 C2 C3 C4 -171.4(4)
N1 C2 C3 C4 9.9(4)
O1 C1 C4 C3 -173.5(4)
N1 C1 C4 C3 6.1(4)
O1 C1 C4 C5 60.1(5)
N1 C1 C4 C5 -120.3(3)
C2 C3 C4 C1 -9.5(4)
C2 C3 C4 C5 117.2(3)
C1 C4 C5 C6 59.5(4)
C3 C4 C5 C6 -60.9(5)
C1 C4 C5 C8 179.6(3)
C3 C4 C5 C8 59.1(4)
C1 C4 C5 C7 -59.0(4)
C3 C4 C5 C7 -179.5(3)
C4 C5 C6 O3 -11.4(8)
C8 C5 C6 O3 -133.3(6)
C7 C5 C6 O3 110.7(6)
C2 N1 C9 C14 122.5(3)
C1 N1 C9 C14 -59.6(5)
C2 N1 C9 C10 -57.6(5)
C1 N1 C9 C10 120.3(4)
C14 C9 C10 C11 2.6(6)
N1 C9 C10 C11 -177.3(3)
C9 C10 C11 C12 -0.2(6)
C10 C11 C12 C13 -1.8(6)
C10 C11 C12 Br1 176.5(3)
C11 C12 C13 C14 1.3(6)
Br1 C12 C13 C14 -177.0(2)
C10 C9 C14 C13 -3.2(5)
N1 C9 C14 C13 176.7(3)
C12 C13 C14 C9 1.2(5)
